data_4109216
loop_
_publ_author_name
'Vadim A. Soloshonok'
'Hisanori Ueki'
'Jason L. Moore'
'Trevor K. Ellis'

_publ_contact_author
; 
   Prof. Vadim A. Soloshonok 
   Department of Chemistry and Biochemistry
   University of Oklahoma 
   620 Parrington Oval, Room 208
   Norman, OK  73019-3051  USA 
;
_publ_contact_author_email vadim@ou.edu
_publ_contact_author_fax 1(405)3256111
_publ_contact_author_phone 1(405)3258279
_publ_section_title
;
 Design and Synthesis of Molecules with Switchable Chirality via Formation
 and Cleavage of Metal-Ligand Coordination Bonds
;
_journal_name_full 'Journal of the American Chemical Society'
_journal_page_first 3512
_journal_page_last 3513
_journal_paper_doi 10.1021/ja067995r
_journal_volume 129
_journal_year 2007
_chemical_absolute_configuration rmad
_chemical_formula_moiety 'C38 H31 N3 O4 Pd'
_chemical_formula_sum 'C38 H31 N3 O4 Pd'
_chemical_formula_weight 700.06
_chemical_name_systematic
; 
 ? 
;
_space_group_IT_number 169
_symmetry_cell_setting hexagonal
_symmetry_space_group_name_Hall 'P 61'
_symmetry_space_group_name_H-M 'P 61'
_atom_sites_solution_hydrogens geom
_atom_sites_solution_primary direct
_atom_sites_solution_secondary difmap
_audit_creation_method SHELXL-97
_cell_angle_alpha 90.00
_cell_angle_beta 90.00
_cell_angle_gamma 120.00
_cell_formula_units_Z 6
_cell_length_a 23.268(3)
_cell_length_b 23.268(3)
_cell_length_c 10.831(2)
_cell_measurement_reflns_used 8229
_cell_measurement_temperature 100(2)
_cell_measurement_theta_max 28.24
_cell_measurement_theta_min 2.57
_cell_volume 5078.3(13)
_computing_cell_refinement 'Bruker SMART'
_computing_data_collection 'Bruker SMART'
_computing_data_reduction 'Bruker SAINT'
_computing_molecular_graphics 'SHELXTL (Sheldrick, 2000)'
_computing_publication_material 'SHELXTL (Sheldrick, 2000)'
_computing_structure_refinement 'SHELXTL (Sheldrick, 2000)'
_computing_structure_solution 'SHELXTL (Sheldrick, 2000)'
_diffrn_ambient_temperature 100(2)
_diffrn_measured_fraction_theta_full 1.000
_diffrn_measured_fraction_theta_max 1.000
_diffrn_measurement_device_type 'Bruker APEX'
_diffrn_measurement_method '\w scans'
_diffrn_radiation_monochromator graphite
_diffrn_radiation_source 'fine-focus sealed tube'
_diffrn_radiation_type MoK\a
_diffrn_radiation_wavelength 0.71073
_diffrn_reflns_av_R_equivalents 0.0411
_diffrn_reflns_av_sigmaI/netI 0.0263
_diffrn_reflns_limit_h_max 28
_diffrn_reflns_limit_h_min -28
_diffrn_reflns_limit_k_max 28
_diffrn_reflns_limit_k_min -28
_diffrn_reflns_limit_l_max 13
_diffrn_reflns_limit_l_min -13
_diffrn_reflns_number 40299
_diffrn_reflns_theta_full 26.00
_diffrn_reflns_theta_max 26.00
_diffrn_reflns_theta_min 1.75
_diffrn_standards_number 0
_exptl_absorpt_coefficient_mu 0.591
_exptl_absorpt_correction_T_max 0.9218
_exptl_absorpt_correction_T_min 0.8711
_exptl_absorpt_correction_type multi-scan
_exptl_absorpt_process_details 'SADABS (Sheldrick 2002)'
_exptl_crystal_colour orange
_exptl_crystal_density_diffrn 1.373
_exptl_crystal_description prism
_exptl_crystal_F_000 2148
_exptl_crystal_size_max 0.24
_exptl_crystal_size_mid 0.14
_exptl_crystal_size_min 0.14
_refine_diff_density_max 2.240
_refine_diff_density_min -0.449
_refine_diff_density_rms 0.134
_refine_ls_abs_structure_details 'Flack H D (1983), Acta Cryst. A39, 876-881'
_refine_ls_abs_structure_Flack -0.02(3)
_refine_ls_extinction_method SHELXL
_refine_ls_goodness_of_fit_ref 1.092
_refine_ls_hydrogen_treatment constr
_refine_ls_matrix_type full
_refine_ls_number_parameters 416
_refine_ls_number_reflns 6661
_refine_ls_number_restraints 1
_refine_ls_restrained_S_all 1.092
_refine_ls_R_factor_all 0.0465
_refine_ls_R_factor_gt 0.0450
_refine_ls_shift/su_max 0.001
_refine_ls_shift/su_mean 0.000
_refine_ls_structure_factor_coef Fsqd
_refine_ls_weighting_details 'calc w=1/[\s^2^(Fo^2^)+(0.0873P)^2^+7.0142P] where P=(Fo^2^+2Fc^2^)/3'
_refine_ls_weighting_scheme calc
_refine_ls_wR_factor_gt 0.1294
_refine_ls_wR_factor_ref 0.1304
_reflns_number_gt 6342
_reflns_number_total 6661
_reflns_threshold_expression I>2\s(I)
_cod_data_source_file ja067995rsi20061108_065139_1.cif
_cod_data_source_block (R,S,S)-11
_cod_original_cell_volume 5078.4(15)
_cod_database_code 4109216

loop_
_symmetry_equiv_pos_as_xyz
'x, y, z'
'-y, x-y, z+1/3'
'-x+y, -x, z+2/3'
'-x, -y, z+1/2'
'y, -x+y, z+5/6'
'x-y, x, z+1/6'

loop_
_atom_site_label
_atom_site_type_symbol
_atom_site_fract_x
_atom_site_fract_y
_atom_site_fract_z
_atom_site_U_iso_or_equiv
_atom_site_adp_type
_atom_site_occupancy
_atom_site_symmetry_multiplicity
_atom_site_calc_flag
_atom_site_refinement_flags
Pd1 Pd 0.396853(16) 0.336207(16) 0.10866(4) 0.01796(11) Uani 1 1 d .
O1 O 0.37611(18) 0.25567(18) 0.2086(3) 0.0261(8) Uani 1 1 d .
O2 O 0.2945(3) 0.2883(2) -0.2061(5) 0.0585(15) Uani 1 1 d .
O3 O 0.57681(18) 0.50028(19) 0.1659(4) 0.0327(8) Uani 1 1 d .
O4 O 0.66944(19) 0.4318(2) 0.2502(4) 0.0439(12) Uani 1 1 d .
N1 N 0.3212(2) 0.2820(2) -0.0030(5) 0.0300(10) Uani 1 1 d .
N2 N 0.4208(2) 0.4129(2) -0.0042(4) 0.0212(8) Uani 1 1 d .
N3 N 0.4815(2) 0.3986(2) 0.1963(4) 0.0213(8) Uani 1 1 d .
C1 C 0.3794(3) 0.1592(3) 0.3448(5) 0.0382(14) Uani 1 1 d .
H1 H 0.4052 0.2029 0.3710 0.046 Uiso 1 1 calc R
C2 C 0.3916(4) 0.1133(4) 0.3918(6) 0.0456(16) Uani 1 1 d .
H2 H 0.4262 0.1252 0.4475 0.055 Uiso 1 1 calc R
C3 C 0.3515(4) 0.0471(4) 0.3561(6) 0.0510(19) Uani 1 1 d .
H3 H 0.3577 0.0141 0.3911 0.061 Uiso 1 1 calc R
C4 C 0.3032(4) 0.0313(3) 0.2696(8) 0.0507(17) Uani 1 1 d .
H4 H 0.2778 -0.0125 0.2437 0.061 Uiso 1 1 calc R
C5 C 0.2911(3) 0.0797(3) 0.2191(6) 0.0376(13) Uani 1 1 d .
H5 H 0.2577 0.0681 0.1609 0.045 Uiso 1 1 calc R
C6 C 0.3290(3) 0.1441(3) 0.2567(5) 0.0335(13) Uani 1 1 d .
C7 C 0.3246(3) 0.2008(2) 0.1991(5) 0.0265(11) Uani 1 1 d .
C8 C 0.2637(3) 0.1906(3) 0.1425(6) 0.0314(12) Uani 1 1 d .
C9 C 0.2031(3) 0.1417(3) 0.1967(7) 0.0399(14) Uani 1 1 d .
H9 H 0.2044 0.1187 0.2659 0.048 Uiso 1 1 calc R
C10 C 0.1437(3) 0.1279(3) 0.1496(7) 0.0480(17) Uani 1 1 d .
H10 H 0.1046 0.0968 0.1879 0.058 Uiso 1 1 calc R
C11 C 0.1414(3) 0.1603(3) 0.0438(8) 0.0505(18) Uani 1 1 d .
H11 H 0.1007 0.1494 0.0088 0.061 Uiso 1 1 calc R
C12 C 0.2014(3) 0.2106(3) -0.0113(8) 0.0498(18) Uani 1 1 d .
H12 H 0.1994 0.2322 -0.0820 0.060 Uiso 1 1 calc R
C13 C 0.2625(3) 0.2275(3) 0.0393(6) 0.0338(13) Uani 1 1 d .
C14 C 0.3301(3) 0.3117(3) -0.1175(5) 0.0354(13) Uani 1 1 d .
C15 C 0.3967(3) 0.3791(3) -0.1266(5) 0.0294(12) Uani 1 1 d .
H15A H 0.4303 0.3711 -0.1621 0.035 Uiso 1 1 calc R
H15B H 0.3906 0.4084 -0.1819 0.035 Uiso 1 1 calc R
C16 C 0.3896(3) 0.4557(2) 0.0241(4) 0.0216(10) Uani 1 1 d .
H16 H 0.4093 0.4934 -0.0330 0.026 Uiso 1 1 calc R
C17 C 0.4063(3) 0.4839(3) 0.1541(5) 0.0274(11) Uani 1 1 d .
H17A H 0.3798 0.5036 0.1746 0.041 Uiso 1 1 calc R
H17B H 0.4525 0.5169 0.1585 0.041 Uiso 1 1 calc R
H17C H 0.3971 0.4489 0.2115 0.041 Uiso 1 1 calc R
C18 C 0.3158(3) 0.4195(2) 0.0026(5) 0.0241(10) Uani 1 1 d .
C19 C 0.2707(3) 0.3755(2) 0.0847(5) 0.0270(11) Uani 1 1 d .
H19 H 0.2856 0.3657 0.1570 0.032 Uiso 1 1 calc R
C20 C 0.2014(3) 0.3446(3) 0.0618(6) 0.0312(12) Uani 1 1 d .
H20 H 0.1712 0.3149 0.1187 0.037 Uiso 1 1 calc R
C21 C 0.1791(3) 0.3590(3) -0.0452(6) 0.0379(13) Uani 1 1 d .
H21 H 0.1339 0.3385 -0.0618 0.045 Uiso 1 1 calc R
C22 C 0.2250(3) 0.4046(3) -0.1284(6) 0.0370(13) Uani 1 1 d .
H22 H 0.2100 0.4150 -0.1999 0.044 Uiso 1 1 calc R
C23 C 0.2925(3) 0.4346(3) -0.1061(5) 0.0273(11) Uani 1 1 d .
H23 H 0.3225 0.4647 -0.1627 0.033 Uiso 1 1 calc R
C24 C 0.4954(3) 0.4552(3) 0.0034(5) 0.0270(11) Uani 1 1 d .
H24A H 0.5085 0.5007 -0.0172 0.032 Uiso 1 1 calc R
H24B H 0.5154 0.4396 -0.0565 0.032 Uiso 1 1 calc R
C25 C 0.5212(2) 0.4531(2) 0.1326(5) 0.0242(10) Uani 1 1 d .
C26 C 0.5011(3) 0.3849(2) 0.3110(5) 0.0245(10) Uani 1 1 d .
C27 C 0.4570(3) 0.3683(3) 0.4091(5) 0.0283(11) Uani 1 1 d .
H27 H 0.4175 0.3685 0.3977 0.034 Uiso 1 1 calc R
C28 C 0.4710(3) 0.3515(3) 0.5243(5) 0.0333(12) Uani 1 1 d .
H28 H 0.4413 0.3407 0.5895 0.040 Uiso 1 1 calc R
C29 C 0.5304(3) 0.3509(3) 0.5402(6) 0.0371(14) Uani 1 1 d .
H29 H 0.5398 0.3390 0.6163 0.045 Uiso 1 1 calc R
C30 C 0.5744(3) 0.3675(3) 0.4463(6) 0.0336(12) Uani 1 1 d .
H30 H 0.6143 0.3683 0.4594 0.040 Uiso 1 1 calc R
C31 C 0.5601(3) 0.3835(3) 0.3285(5) 0.0300(12) Uani 1 1 d .
C32 C 0.6103(3) 0.3987(3) 0.2276(6) 0.0326(12) Uani 1 1 d .
C33 C 0.5885(2) 0.3676(3) 0.1045(6) 0.0274(11) Uani 1 1 d .
C34 C 0.5295(2) 0.3064(2) 0.0898(5) 0.0275(11) Uani 1 1 d .
H34 H 0.5018 0.2865 0.1572 0.033 Uiso 1 1 calc R
C35 C 0.5127(3) 0.2757(3) -0.0241(5) 0.0299(12) Uani 1 1 d .
H35 H 0.4738 0.2352 -0.0333 0.036 Uiso 1 1 calc R
C36 C 0.5535(3) 0.3053(3) -0.1242(6) 0.0329(12) Uani 1 1 d .
H36 H 0.5426 0.2839 -0.2003 0.040 Uiso 1 1 calc R
C37 C 0.6105(3) 0.3663(3) -0.1128(6) 0.0336(12) Uani 1 1 d .
H37 H 0.6366 0.3869 -0.1817 0.040 Uiso 1 1 calc R
C38 C 0.6286(3) 0.3966(3) 0.0018(6) 0.0330(13) Uani 1 1 d .
H38 H 0.6680 0.4368 0.0102 0.040 Uiso 1 1 calc R

loop_
_atom_site_aniso_label
_atom_site_aniso_U_11
_atom_site_aniso_U_22
_atom_site_aniso_U_33
_atom_site_aniso_U_23
_atom_site_aniso_U_13
_atom_site_aniso_U_12
Pd1 0.01796(18) 0.01593(18) 0.02142(16) 0.00114(14) -0.00152(14) 0.00953(14)
O1 0.0288(19) 0.0229(18) 0.0276(18) 0.0079(14) 0.0034(15) 0.0138(16)
O2 0.097(4) 0.035(2) 0.049(3) -0.014(2) -0.044(3) 0.038(3)
O3 0.0206(19) 0.0245(19) 0.048(2) -0.0033(17) -0.0020(17) 0.0073(16)
O4 0.0226(19) 0.052(3) 0.057(3) -0.031(2) -0.0145(19) 0.0186(19)
N1 0.031(2) 0.023(2) 0.039(2) -0.0064(19) -0.013(2) 0.017(2)
N2 0.027(2) 0.018(2) 0.0213(19) 0.0006(15) 0.0001(16) 0.0137(18)
N3 0.020(2) 0.021(2) 0.022(2) -0.0003(16) -0.0026(16) 0.0108(17)
C1 0.059(4) 0.045(3) 0.022(3) -0.002(2) -0.002(3) 0.034(3)
C2 0.072(5) 0.056(4) 0.026(3) -0.006(3) -0.007(3) 0.045(4)
C3 0.097(6) 0.053(4) 0.028(3) 0.006(3) 0.005(3) 0.056(4)
C4 0.076(5) 0.028(3) 0.056(4) 0.002(3) 0.003(4) 0.032(3)
C5 0.050(4) 0.029(3) 0.037(3) 0.007(2) 0.009(3) 0.022(3)
C6 0.044(3) 0.024(3) 0.039(3) 0.009(2) 0.019(3) 0.022(2)
C7 0.031(3) 0.016(2) 0.033(3) 0.002(2) 0.013(2) 0.012(2)
C8 0.025(3) 0.020(2) 0.049(3) -0.006(2) 0.003(2) 0.011(2)
C9 0.028(3) 0.029(3) 0.057(4) -0.002(3) 0.006(3) 0.009(2)
C10 0.030(3) 0.035(3) 0.075(5) -0.007(3) 0.000(3) 0.013(3)
C11 0.024(3) 0.040(3) 0.086(5) -0.008(4) -0.016(3) 0.015(3)
C12 0.043(4) 0.034(3) 0.077(5) -0.010(3) -0.024(3) 0.023(3)
C13 0.028(3) 0.022(3) 0.052(4) -0.012(2) -0.013(3) 0.014(2)
C14 0.058(4) 0.027(3) 0.032(3) -0.012(2) -0.020(3) 0.029(3)
C15 0.056(4) 0.028(3) 0.018(2) 0.000(2) -0.002(2) 0.031(3)
C16 0.029(3) 0.021(2) 0.019(2) 0.0025(18) 0.0010(19) 0.016(2)
C17 0.029(3) 0.032(3) 0.024(2) -0.006(2) -0.004(2) 0.018(2)
C18 0.030(3) 0.018(2) 0.028(3) -0.0042(19) -0.005(2) 0.016(2)
C19 0.033(3) 0.023(2) 0.031(3) -0.001(2) -0.001(2) 0.019(2)
C20 0.027(3) 0.024(3) 0.041(3) 0.000(2) 0.006(2) 0.011(2)
C21 0.028(3) 0.037(3) 0.054(4) -0.014(3) -0.009(3) 0.020(2)
C22 0.046(3) 0.045(3) 0.033(3) -0.007(3) -0.007(3) 0.033(3)
C23 0.039(3) 0.023(2) 0.024(2) -0.0007(19) -0.005(2) 0.018(2)
C24 0.025(3) 0.022(2) 0.035(3) 0.009(2) 0.009(2) 0.012(2)
C25 0.020(2) 0.019(2) 0.035(3) -0.004(2) 0.001(2) 0.011(2)
C26 0.028(3) 0.018(2) 0.028(3) -0.0072(18) -0.008(2) 0.012(2)
C27 0.033(3) 0.028(3) 0.028(3) -0.005(2) -0.004(2) 0.018(2)
C28 0.046(3) 0.030(3) 0.028(3) 0.001(2) 0.000(2) 0.021(3)
C29 0.054(4) 0.029(3) 0.033(3) -0.008(2) -0.024(3) 0.023(3)
C30 0.036(3) 0.031(3) 0.041(3) -0.016(3) -0.019(3) 0.022(2)
C31 0.033(3) 0.023(3) 0.035(3) -0.011(2) -0.013(2) 0.016(2)
C32 0.030(3) 0.034(3) 0.043(3) -0.016(2) -0.014(2) 0.023(3)
C33 0.018(2) 0.030(3) 0.041(3) -0.013(2) -0.011(2) 0.017(2)
C34 0.019(2) 0.025(2) 0.042(3) -0.007(2) 0.000(2) 0.013(2)
C35 0.030(3) 0.022(2) 0.037(3) -0.005(2) -0.007(2) 0.013(2)
C36 0.027(3) 0.038(3) 0.035(3) -0.012(2) -0.004(2) 0.017(2)
C37 0.023(3) 0.038(3) 0.039(3) 0.001(2) 0.005(2) 0.015(2)
C38 0.016(2) 0.025(3) 0.053(4) -0.003(2) 0.000(2) 0.007(2)

loop_
_atom_type_symbol
_atom_type_description
_atom_type_scat_dispersion_real
_atom_type_scat_dispersion_imag
_atom_type_scat_source
C C 0.0033 0.0016 'International Tables Vol C Tables 4.2.6.8 and 6.1.1.4'
H H 0.0000 0.0000 'International Tables Vol C Tables 4.2.6.8 and 6.1.1.4'
N N 0.0061 0.0033 'International Tables Vol C Tables 4.2.6.8 and 6.1.1.4'
O O 0.0106 0.0060 'International Tables Vol C Tables 4.2.6.8 and 6.1.1.4'
Pd Pd -0.9988 1.0072 'International Tables Vol C Tables 4.2.6.8 and 6.1.1.4'

loop_
_geom_angle_atom_site_label_1
_geom_angle_atom_site_label_2
_geom_angle_atom_site_label_3
_geom_angle
N1 Pd1 N2 87.56(18)
N1 Pd1 O1 90.72(17)
N2 Pd1 O1 174.30(16)
N1 Pd1 N3 170.6(2)
N2 Pd1 N3 84.78(17)
O1 Pd1 N3 96.38(16)
C7 O1 Pd1 125.0(4)
C14 N1 C13 125.6(5)
C14 N1 Pd1 111.4(4)
C13 N1 Pd1 122.1(4)
C15 N2 C24 113.4(4)
C15 N2 C16 110.2(4)
C24 N2 C16 109.3(4)
C15 N2 Pd1 102.0(3)
C24 N2 Pd1 105.3(3)
C16 N2 Pd1 116.6(3)
C25 N3 C26 121.6(4)
C25 N3 Pd1 114.0(3)
C26 N3 Pd1 124.3(3)
C2 C1 C6 122.7(6)
C2 C1 H1 118.7
C6 C1 H1 118.7
C1 C2 C3 118.9(7)
C1 C2 H2 120.5
C3 C2 H2 120.5
C4 C3 C2 119.6(6)
C4 C3 H3 120.2
C2 C3 H3 120.2
C3 C4 C5 121.4(6)
C3 C4 H4 119.3
C5 C4 H4 119.3
C6 C5 C4 119.1(6)
C6 C5 H5 120.5
C4 C5 H5 120.5
C5 C6 C1 118.3(5)
C5 C6 C7 123.2(6)
C1 C6 C7 118.2(5)
O1 C7 C8 124.3(5)
O1 C7 C6 114.4(5)
C8 C7 C6 121.3(5)
C13 C8 C9 119.9(5)
C13 C8 C7 123.2(5)
C9 C8 C7 117.0(5)
C10 C9 C8 121.4(7)
C10 C9 H9 119.3
C8 C9 H9 119.3
C9 C10 C11 119.7(6)
C9 C10 H10 120.2
C11 C10 H10 120.2
C10 C11 C12 120.2(6)
C10 C11 H11 119.9
C12 C11 H11 119.9
C13 C12 C11 120.8(7)
C13 C12 H12 119.6
C11 C12 H12 119.6
C12 C13 N1 121.8(6)
C12 C13 C8 117.9(6)
N1 C13 C8 120.2(5)
O2 C14 N1 126.2(6)
O2 C14 C15 121.1(6)
N1 C14 C15 112.5(4)
N2 C15 C14 113.2(4)
N2 C15 H15A 108.9
C14 C15 H15A 108.9
N2 C15 H15B 108.9
C14 C15 H15B 108.9
H15A C15 H15B 107.7
C18 C16 C17 111.1(4)
C18 C16 N2 112.6(4)
C17 C16 N2 111.4(4)
C18 C16 H16 107.1
C17 C16 H16 107.1
N2 C16 H16 107.1
C16 C17 H17A 109.5
C16 C17 H17B 109.5
H17A C17 H17B 109.5
C16 C17 H17C 109.5
H17A C17 H17C 109.5
H17B C17 H17C 109.5
C19 C18 C23 118.8(5)
C19 C18 C16 123.6(5)
C23 C18 C16 117.6(5)
C18 C19 C20 121.2(5)
C18 C19 H19 119.4
C20 C19 H19 119.4
C21 C20 C19 119.6(5)
C21 C20 H20 120.2
C19 C20 H20 120.2
C20 C21 C22 119.3(5)
C20 C21 H21 120.3
C22 C21 H21 120.3
C23 C22 C21 121.0(5)
C23 C22 H22 119.5
C21 C22 H22 119.5
C22 C23 C18 120.0(5)
C22 C23 H23 120.0
C18 C23 H23 120.0
N2 C24 C25 111.7(4)
N2 C24 H24A 109.3
C25 C24 H24A 109.3
N2 C24 H24B 109.3
C25 C24 H24B 109.3
H24A C24 H24B 107.9
O3 C25 N3 127.1(5)
O3 C25 C24 118.8(5)
N3 C25 C24 114.1(4)
C27 C26 C31 119.0(5)
C27 C26 N3 117.3(4)
C31 C26 N3 123.6(5)
C26 C27 C28 121.2(5)
C26 C27 H27 119.4
C28 C27 H27 119.4
C27 C28 C29 118.9(6)
C27 C28 H28 120.5
C29 C28 H28 120.5
C30 C29 C28 121.0(5)
C30 C29 H29 119.5
C28 C29 H29 119.5
C29 C30 C31 120.5(5)
C29 C30 H30 119.8
C31 C30 H30 119.8
C26 C31 C30 119.4(5)
C26 C31 C32 123.3(5)
C30 C31 C32 117.3(5)
O4 C32 C33 119.5(5)
O4 C32 C31 120.0(5)
C33 C32 C31 120.2(5)
C38 C33 C34 118.6(5)
C38 C33 C32 120.0(5)
C34 C33 C32 121.2(6)
C35 C34 C33 120.4(5)
C35 C34 H34 119.8
C33 C34 H34 119.8
C36 C35 C34 119.9(5)
C36 C35 H35 120.0
C34 C35 H35 120.0
C35 C36 C37 120.7(5)
C35 C36 H36 119.6
C37 C36 H36 119.6
C36 C37 C38 119.7(5)
C36 C37 H37 120.2
C38 C37 H37 120.2
C37 C38 C33 120.6(5)
C37 C38 H38 119.7
C33 C38 H38 119.7

loop_
_geom_bond_atom_site_label_1
_geom_bond_atom_site_label_2
_geom_bond_distance
Pd1 N1 1.983(5)
Pd1 N2 1.999(4)
Pd1 O1 2.003(3)
Pd1 N3 2.008(4)
O1 C7 1.244(6)
O2 C14 1.204(7)
O3 C25 1.261(6)
O4 C32 1.220(7)
N1 C14 1.385(8)
N1 C13 1.396(8)
N2 C15 1.500(6)
N2 C24 1.510(7)
N2 C16 1.528(6)
N3 C25 1.329(7)
N3 C26 1.413(6)
C1 C2 1.336(9)
C1 C6 1.414(9)
C1 H1 0.9300
C2 C3 1.398(10)
C2 H2 0.9300
C3 C4 1.365(11)
C3 H3 0.9300
C4 C5 1.402(9)
C4 H4 0.9300
C5 C6 1.366(8)
C5 H5 0.9300
C6 C7 1.508(7)
C7 C8 1.450(8)
C8 C13 1.418(9)
C8 C9 1.422(8)
C9 C10 1.354(9)
C9 H9 0.9300
C10 C11 1.388(11)
C10 H10 0.9300
C11 C12 1.428(11)
C11 H11 0.9300
C12 C13 1.386(8)
C12 H12 0.9300
C14 C15 1.562(9)
C15 H15A 0.9700
C15 H15B 0.9700
C16 C18 1.505(7)
C16 C17 1.519(7)
C16 H16 0.9800
C17 H17A 0.9600
C17 H17B 0.9600
C17 H17C 0.9600
C18 C19 1.367(8)
C18 C23 1.412(7)
C19 C20 1.421(8)
C19 H19 0.9300
C20 C21 1.377(9)
C20 H20 0.9300
C21 C22 1.395(9)
C21 H21 0.9300
C22 C23 1.384(9)
C22 H22 0.9300
C23 H23 0.9300
C24 C25 1.533(8)
C24 H24A 0.9700
C24 H24B 0.9700
C26 C27 1.391(7)
C26 C31 1.403(8)
C27 C28 1.394(8)
C27 H27 0.9300
C28 C29 1.399(9)
C28 H28 0.9300
C29 C30 1.356(9)
C29 H29 0.9300
C30 C31 1.415(8)
C30 H30 0.9300
C31 C32 1.507(9)
C32 C33 1.480(8)
C33 C38 1.391(8)
C33 C34 1.408(7)
C34 C35 1.380(8)
C34 H34 0.9300
C35 C36 1.378(8)
C35 H35 0.9300
C36 C37 1.381(8)
C36 H36 0.9300
C37 C38 1.386(8)
C37 H37 0.9300
C38 H38 0.9300

loop_
_geom_torsion_atom_site_label_1
_geom_torsion_atom_site_label_2
_geom_torsion_atom_site_label_3
_geom_torsion_atom_site_label_4
_geom_torsion
N1 Pd1 O1 C7 -11.0(4)
N2 Pd1 O1 C7 -83.3(17)
N3 Pd1 O1 C7 175.2(4)
N2 Pd1 N1 C14 18.2(4)
O1 Pd1 N1 C14 -156.4(4)
N3 Pd1 N1 C14 -17.4(13)
N2 Pd1 N1 C13 -151.5(4)
O1 Pd1 N1 C13 33.9(4)
N3 Pd1 N1 C13 173.0(9)
N1 Pd1 N2 C15 -30.3(3)
O1 Pd1 N2 C15 42.2(18)
N3 Pd1 N2 C15 144.3(3)
N1 Pd1 N2 C24 -148.9(3)
O1 Pd1 N2 C24 -76.4(17)
N3 Pd1 N2 C24 25.6(3)
N1 Pd1 N2 C16 89.8(3)
O1 Pd1 N2 C16 162.2(15)
N3 Pd1 N2 C16 -95.7(3)
N1 Pd1 N3 C25 21.8(12)
N2 Pd1 N3 C25 -13.8(3)
O1 Pd1 N3 C25 160.5(3)
N1 Pd1 N3 C26 -153.4(10)
N2 Pd1 N3 C26 170.9(4)
O1 Pd1 N3 C26 -14.7(4)
C6 C1 C2 C3 -2.3(10)
C1 C2 C3 C4 3.3(11)
C2 C3 C4 C5 -2.6(11)
C3 C4 C5 C6 0.6(11)
C4 C5 C6 C1 0.5(9)
C4 C5 C6 C7 173.6(6)
C2 C1 C6 C5 0.3(9)
C2 C1 C6 C7 -173.1(6)
Pd1 O1 C7 C8 -19.0(7)
Pd1 O1 C7 C6 163.5(3)
C5 C6 C7 O1 -154.3(5)
C1 C6 C7 O1 18.8(7)
C5 C6 C7 C8 28.1(8)
C1 C6 C7 C8 -158.8(5)
O1 C7 C8 C13 35.3(8)
C6 C7 C8 C13 -147.3(5)
O1 C7 C8 C9 -143.5(6)
C6 C7 C8 C9 33.8(7)
C13 C8 C9 C10 2.0(9)
C7 C8 C9 C10 -179.1(6)
C8 C9 C10 C11 2.2(10)
C9 C10 C11 C12 -3.3(11)
C10 C11 C12 C13 0.2(11)
C11 C12 C13 N1 -171.5(6)
C11 C12 C13 C8 3.9(10)
C14 N1 C13 C12 -21.5(9)
Pd1 N1 C13 C12 146.6(5)
C14 N1 C13 C8 163.2(5)
Pd1 N1 C13 C8 -28.7(7)
C9 C8 C13 C12 -5.0(8)
C7 C8 C13 C12 176.2(6)
C9 C8 C13 N1 170.5(5)
C7 C8 C13 N1 -8.3(8)
C13 N1 C14 O2 -15.9(10)
Pd1 N1 C14 O2 174.9(6)
C13 N1 C14 C15 169.2(5)
Pd1 N1 C14 C15 0.0(6)
C24 N2 C15 C14 150.6(4)
C16 N2 C15 C14 -86.6(5)
Pd1 N2 C15 C14 37.8(5)
O2 C14 C15 N2 158.0(6)
N1 C14 C15 N2 -26.9(6)
C15 N2 C16 C18 47.4(5)
C24 N2 C16 C18 172.6(4)
Pd1 N2 C16 C18 -68.1(5)
C15 N2 C16 C17 173.0(4)
C24 N2 C16 C17 -61.8(5)
Pd1 N2 C16 C17 57.4(5)
C17 C16 C18 C19 -45.6(6)
N2 C16 C18 C19 80.2(6)
C17 C16 C18 C23 131.3(5)
N2 C16 C18 C23 -103.0(5)
C23 C18 C19 C20 0.7(7)
C16 C18 C19 C20 177.6(5)
C18 C19 C20 C21 0.1(8)
C19 C20 C21 C22 -1.1(8)
C20 C21 C22 C23 1.2(9)
C21 C22 C23 C18 -0.4(8)
C19 C18 C23 C22 -0.6(7)
C16 C18 C23 C22 -177.6(5)
C15 N2 C24 C25 -144.3(4)
C16 N2 C24 C25 92.4(5)
Pd1 N2 C24 C25 -33.7(4)
C26 N3 C25 O3 -4.9(8)
Pd1 N3 C25 O3 179.7(4)
C26 N3 C25 C24 172.6(4)
Pd1 N3 C25 C24 -2.8(5)
N2 C24 C25 O3 -157.1(4)
N2 C24 C25 N3 25.1(6)
C25 N3 C26 C27 129.8(5)
Pd1 N3 C26 C27 -55.3(6)
C25 N3 C26 C31 -54.0(7)
Pd1 N3 C26 C31 120.9(5)
C31 C26 C27 C28 1.0(8)
N3 C26 C27 C28 177.3(5)
C26 C27 C28 C29 -0.4(8)
C27 C28 C29 C30 1.1(8)
C28 C29 C30 C31 -2.2(8)
C27 C26 C31 C30 -2.1(7)
N3 C26 C31 C30 -178.2(5)
C27 C26 C31 C32 178.2(5)
N3 C26 C31 C32 2.1(8)
C29 C30 C31 C26 2.8(8)
C29 C30 C31 C32 -177.6(5)
C26 C31 C32 O4 138.9(6)
C30 C31 C32 O4 -40.7(8)
C26 C31 C32 C33 -47.6(8)
C30 C31 C32 C33 132.7(5)
O4 C32 C33 C38 -28.1(8)
C31 C32 C33 C38 158.4(5)
O4 C32 C33 C34 147.6(6)
C31 C32 C33 C34 -25.9(7)
C38 C33 C34 C35 0.8(7)
C32 C33 C34 C35 -174.9(5)
C33 C34 C35 C36 -0.4(8)
C34 C35 C36 C37 -1.7(9)
C35 C36 C37 C38 3.3(9)
C36 C37 C38 C33 -2.8(9)
C34 C33 C38 C37 0.8(8)
C32 C33 C38 C37 176.6(5)
